data_4072886
loop_
_publ_author_name
'Kaufmann, Linda'
'Vitze, Hannes'
'Bolte, Michael'
'Lerner, Hans-Wolfram'
'Wagner, Matthias'

_publ_section_title
;
 Experimental Assessment of the Relative Affinities of Benzene and
 Ferrocene toward the Li+Cation
;
_journal_issue 7
_journal_name_full Organometallics
_journal_page_first 1771
_journal_paper_doi 10.1021/om061117k
_journal_volume 26
_journal_year 2007
_chemical_formula_sum 'C62 H74 B2 Fe Li2 O2'
_chemical_formula_weight 942.56
_chemical_name_systematic ?
_space_group_IT_number 19
_symmetry_cell_setting orthorhombic
_symmetry_space_group_name_Hall 'P 2ac 2ab'
_symmetry_space_group_name_H-M 'P 21 21 21'
_atom_sites_solution_hydrogens geom
_atom_sites_solution_primary direct
_atom_sites_solution_secondary difmap
_audit_creation_method SHELXL-97
_cell_angle_alpha 90.00
_cell_angle_beta 90.00
_cell_angle_gamma 90.00
_cell_formula_units_Z 4
_cell_length_a 15.6422(13)
_cell_length_b 18.8747(14)
_cell_length_c 20.159(3)
_cell_measurement_reflns_used 9219
_cell_measurement_temperature 173(2)
_cell_measurement_theta_max 25.1
_cell_measurement_theta_min 2.2
_cell_volume 5951.8(11)
_computing_cell_refinement 'X-Area (Stoe & Cie, 2001)'
_computing_data_collection 'X-Area (Stoe & Cie, 2001)'
_computing_data_reduction 'X-Area (Stoe & Cie, 2001)'
_computing_molecular_graphics 'XP in SHELXTL-Plus (Sheldrick, 1991)'
_computing_publication_material SHELXL97
_computing_structure_refinement 'SHELXL97 (Sheldrick, 1997) '
_computing_structure_solution 'SHELXS97 (Sheldrick, 1990) '
_diffrn_ambient_temperature 173(2)
_diffrn_measured_fraction_theta_full 0.992
_diffrn_measured_fraction_theta_max 0.983
_diffrn_measurement_device_type 'STOE IPDS II two-circle-diffractometer'
_diffrn_measurement_method \w
_diffrn_radiation_monochromator graphite
_diffrn_radiation_source 'fine-focus sealed tube'
_diffrn_radiation_type MoK\a
_diffrn_radiation_wavelength 0.71073
_diffrn_reflns_av_R_equivalents 0.1079
_diffrn_reflns_av_sigmaI/netI 0.1539
_diffrn_reflns_limit_h_max 13
_diffrn_reflns_limit_h_min -18
_diffrn_reflns_limit_k_max 22
_diffrn_reflns_limit_k_min -22
_diffrn_reflns_limit_l_max 24
_diffrn_reflns_limit_l_min -19
_diffrn_reflns_number 21935
_diffrn_reflns_theta_full 25.00
_diffrn_reflns_theta_max 25.50
_diffrn_reflns_theta_min 2.16
_diffrn_standards_number 0
_exptl_absorpt_coefficient_mu 0.291
_exptl_absorpt_correction_T_max 0.9799
_exptl_absorpt_correction_T_min 0.9468
_exptl_absorpt_correction_type multi-scan
_exptl_absorpt_process_details 'MULABS (Spek, 2003; Blessing, 1995)'
_exptl_crystal_colour orange
_exptl_crystal_density_diffrn 1.052
_exptl_crystal_density_method 'not measured'
_exptl_crystal_description block
_exptl_crystal_F_000 2016
_exptl_crystal_size_max 0.19
_exptl_crystal_size_mid 0.14
_exptl_crystal_size_min 0.07
_refine_diff_density_max 1.063
_refine_diff_density_min -0.776
_refine_diff_density_rms 0.127
_refine_ls_abs_structure_details 'Flack H D (1983), Acta Cryst. A39, 876-881'
_refine_ls_abs_structure_Flack 0.45(6)
_refine_ls_extinction_method none
_refine_ls_goodness_of_fit_ref 1.101
_refine_ls_hydrogen_treatment mixed
_refine_ls_matrix_type full
_refine_ls_number_parameters 580
_refine_ls_number_reflns 10819
_refine_ls_number_restraints 40
_refine_ls_restrained_S_all 1.102
_refine_ls_R_factor_all 0.2460
_refine_ls_R_factor_gt 0.1477
_refine_ls_shift/su_max 0.000
_refine_ls_shift/su_mean 0.000
_refine_ls_structure_factor_coef Fsqd
_refine_ls_weighting_details 'calc w=1/[\s^2^(Fo^2^)+(0.2000P)^2^+0.0000P] where P=(Fo^2^+2Fc^2^)/3'
_refine_ls_weighting_scheme calc
_refine_ls_wR_factor_gt 0.3479
_refine_ls_wR_factor_ref 0.4106
_reflns_number_gt 4510
_reflns_number_total 10819
_reflns_threshold_expression I>2\s(I)
_cod_data_source_file om061117ksi20061210_091449.cif
_cod_data_source_block wa574
_cod_depositor_comments
;
The following automatic conversions were performed:

'_symmetry_cell_setting' value 'Orthorhombic' changed to
'orthorhombic' according to
/home/saulius/struct/CIF-dictionaries/cif_core.dic dictionary named
'cif_core.dic' version 2.4.1 from 2010-06-29.

Automatic conversion script
Id: cif_fix_values 1715 2011-07-08 13:25:40Z adriana 
;
_cod_original_cell_volume 5951.8(10)
_cod_original_sg_symbol_H-M 'P 212121'
_cod_database_code 4072886

loop_
_symmetry_equiv_pos_as_xyz
'x, y, z'
'-x+1/2, -y, z+1/2'
'-x, y+1/2, -z+1/2'
'x+1/2, -y+1/2, -z'

loop_
_atom_site_label
_atom_site_type_symbol
_atom_site_fract_x
_atom_site_fract_y
_atom_site_fract_z
_atom_site_U_iso_or_equiv
_atom_site_adp_type
_atom_site_occupancy
_atom_site_symmetry_multiplicity
_atom_site_calc_flag
_atom_site_refinement_flags
_atom_site_disorder_assembly
_atom_site_disorder_group
Fe1 Fe 0.76084(10) 0.39300(6) 0.25707(8) 0.0675(5) Uani 1 1 d . . .
B1 B 0.5477(7) 0.4495(5) 0.2590(7) 0.060(3) Uani 1 1 d . . .
B2 B 0.9558(12) 0.3478(6) 0.1813(10) 0.096(6) Uani 1 1 d . A .
C1 C 0.5041(10) 0.4115(5) 0.3221(7) 0.083(4) Uani 1 1 d . . .
C2 C 0.4247(9) 0.4248(7) 0.3532(8) 0.096(5) Uani 1 1 d . . .
H2 H 0.3942 0.4655 0.3388 0.115 Uiso 1 1 calc R . .
C3 C 0.3882(11) 0.3861(7) 0.4006(8) 0.105(5) Uani 1 1 d . . .
H3 H 0.3310 0.3968 0.4131 0.126 Uiso 1 1 calc R . .
C4 C 0.4294(12) 0.3312(8) 0.4324(9) 0.105(5) Uani 1 1 d . . .
H4 H 0.4045 0.3051 0.4678 0.127 Uiso 1 1 calc R . .
C5 C 0.5069(15) 0.3182(9) 0.4091(7) 0.117(7) Uani 1 1 d . . .
H5 H 0.5390 0.2832 0.4321 0.140 Uiso 1 1 calc R . .
C6 C 0.5479(10) 0.3503(6) 0.3537(7) 0.075(4) Uani 1 1 d . . .
H6 H 0.6012 0.3333 0.3375 0.090 Uiso 1 1 calc R . .
C11 C 0.5188(8) 0.5342(5) 0.2605(7) 0.078(3) Uani 1 1 d . . .
C12 C 0.5053(11) 0.5734(6) 0.2016(9) 0.109(6) Uani 1 1 d . . .
H12 H 0.5024 0.5479 0.1611 0.130 Uiso 1 1 calc R . .
C13 C 0.4957(8) 0.6483(6) 0.1988(12) 0.120(7) Uani 1 1 d . . .
H13 H 0.4888 0.6728 0.1579 0.144 Uiso 1 1 calc R . .
C14 C 0.4971(10) 0.6837(6) 0.2597(13) 0.132(8) Uani 1 1 d . . .
H14 H 0.4877 0.7333 0.2614 0.158 Uiso 1 1 calc R . .
C15 C 0.5119(16) 0.6471(8) 0.3159(12) 0.135(8) Uani 1 1 d . . .
H15 H 0.5185 0.6725 0.3563 0.162 Uiso 1 1 calc R . .
C16 C 0.5177(10) 0.5748(6) 0.3168(8) 0.088(4) Uani 1 1 d . . .
H16 H 0.5210 0.5516 0.3586 0.106 Uiso 1 1 calc R . .
C21 C 0.5065(8) 0.4075(5) 0.1908(6) 0.062(3) Uani 1 1 d . . .
C22 C 0.4224(10) 0.4143(6) 0.1799(7) 0.089(4) Uani 1 1 d . . .
H22 H 0.3896 0.4455 0.2067 0.107 Uiso 1 1 calc R . .
C23 C 0.3820(10) 0.3755(7) 0.1287(7) 0.091(4) Uani 1 1 d . . .
H23 H 0.3218 0.3782 0.1229 0.109 Uiso 1 1 calc R . .
C24 C 0.4306(12) 0.3340(7) 0.0876(7) 0.092(5) Uani 1 1 d . . .
H24 H 0.4053 0.3110 0.0506 0.110 Uiso 1 1 calc R . .
C25 C 0.5156(9) 0.3259(6) 0.1003(7) 0.077(4) Uani 1 1 d . . .
H25 H 0.5495 0.2931 0.0762 0.093 Uiso 1 1 calc R . .
C26 C 0.5510(10) 0.3685(6) 0.1510(6) 0.074(4) Uani 1 1 d . . .
H26 H 0.6114 0.3685 0.1562 0.089 Uiso 1 1 calc R . .
C31 C 0.8594(9) 0.3332(5) 0.2205(6) 0.061(3) Uani 1 1 d . . .
C32 C 0.8504(13) 0.3209(6) 0.2895(7) 0.089(5) Uani 1 1 d . . .
H32 H 0.8937 0.3278 0.3218 0.107 Uiso 1 1 calc R . .
C33 C 0.7675(12) 0.2969(7) 0.3022(8) 0.088(4) Uani 1 1 d . . .
H33 H 0.7435 0.2860 0.3443 0.106 Uiso 1 1 calc R . .
C34 C 0.7257(9) 0.2918(5) 0.2386(8) 0.085(4) Uani 1 1 d . . .
H34 H 0.6700 0.2736 0.2309 0.102 Uiso 1 1 calc R . .
C35 C 0.7795(12) 0.3175(6) 0.1915(7) 0.088(5) Uani 1 1 d . . .
H35 H 0.7655 0.3239 0.1460 0.105 Uiso 1 1 calc R . .
C41 C 0.6483(9) 0.4548(4) 0.2640(5) 0.068(3) Uani 1 1 d . . .
C42 C 0.7011(14) 0.4648(7) 0.3147(8) 0.105(6) Uani 1 1 d . . .
H42 H 0.6792 0.4581 0.3582 0.126 Uiso 1 1 calc R . .
C43 C 0.7940(15) 0.4863(9) 0.308(2) 0.206(17) Uani 1 1 d . . .
H43 H 0.8395 0.4931 0.3381 0.248 Uiso 1 1 calc R . .
C44 C 0.7852(9) 0.4937(7) 0.2223(14) 0.126(9) Uani 1 1 d . . .
H44 H 0.8299 0.5117 0.1952 0.151 Uiso 1 1 calc R . .
C45 C 0.7091(9) 0.4718(7) 0.1974(12) 0.127(8) Uani 1 1 d . . .
H45 H 0.6936 0.4670 0.1520 0.152 Uiso 1 1 calc R . .
C51 C 1.0314(8) 0.3784(4) 0.2348(6) 0.069(3) Uani 1 1 d . . .
C52 C 1.1168(8) 0.3662(5) 0.2224(12) 0.141(10) Uani 1 1 d . . .
H52 H 1.1281 0.3373 0.1848 0.169 Uiso 1 1 calc R . .
C53 C 1.1844(9) 0.3880(5) 0.2539(9) 0.093(4) Uani 1 1 d . . .
H53 H 1.2413 0.3791 0.2397 0.112 Uiso 1 1 calc R . .
C54 C 1.1643(12) 0.4249(9) 0.3094(10) 0.116(6) Uani 1 1 d . . .
H54 H 1.2094 0.4374 0.3387 0.140 Uiso 1 1 calc R . .
C55 C 1.0819(13) 0.4456(8) 0.3262(11) 0.131(7) Uani 1 1 d . . .
H55 H 1.0699 0.4764 0.3623 0.157 Uiso 1 1 calc R . .
C56 C 1.0175(10) 0.4171(8) 0.2850(7) 0.100(5) Uani 1 1 d . . .
H56 H 0.9597 0.4277 0.2956 0.120 Uiso 1 1 calc R . .
C61 C 0.9488(9) 0.3993(6) 0.1181(8) 0.108(5) Uani 1 1 d D . .
C62 C 0.9028(13) 0.3848(14) 0.0596(10) 0.108(8) Uiso 0.634(17) 1 d PD A 1
H62 H 0.8734 0.3409 0.0565 0.129 Uiso 0.634(17) 1 calc PR A 1
C63 C 0.8979(18) 0.4314(11) 0.0059(15) 0.190(17) Uiso 0.634(17) 1 d PD A 1
H63 H 0.8625 0.4197 -0.0309 0.228 Uiso 0.634(17) 1 calc PR A 1
C64 C 0.9438(13) 0.4948(7) 0.0050(8) 0.126(7) Uani 1 1 d D . .
H64 H 0.9426 0.5262 -0.0318 0.151 Uiso 1 1 d R A .
C65 C 0.9864(17) 0.5114(13) 0.0652(10) 0.127(10) Uiso 0.634(17) 1 d PD A 1
H65 H 1.0129 0.5565 0.0685 0.153 Uiso 0.634(17) 1 calc PR A 1
C66 C 0.9920(14) 0.4658(8) 0.1202(10) 0.092(7) Uiso 0.634(17) 1 d PD A 1
H66 H 1.0240 0.4791 0.1583 0.111 Uiso 0.634(17) 1 calc PR A 1
C62' C 0.8865(16) 0.4458(10) 0.0947(15) 0.093(12) Uiso 0.366(17) 1 d PD A 2
H62' H 0.8420 0.4496 0.1265 0.111 Uiso 0.366(17) 1 calc PR A 2
C63' C 0.8676(15) 0.4884(14) 0.0404(12) 0.076(9) Uiso 0.366(17) 1 d PD A 2
H63' H 0.8139 0.5090 0.0297 0.091 Uiso 0.366(17) 1 calc PR A 2
C65' C 0.996(3) 0.4346(16) 0.0073(18) 0.130(17) Uiso 0.366(17) 1 d PD A 2
H65' H 1.0320 0.4251 -0.0296 0.156 Uiso 0.366(17) 1 calc PR A 2
C66' C 0.9979(18) 0.3876(17) 0.0610(10) 0.078(10) Uiso 0.366(17) 1 d PD A 2
H66' H 1.0334 0.3468 0.0586 0.094 Uiso 0.366(17) 1 calc PR A 2
C71 C 0.9824(11) 0.2634(6) 0.1610(7) 0.093(4) Uani 1 1 d . . .
C72 C 0.9742(16) 0.2351(7) 0.1014(7) 0.144(9) Uani 1 1 d . A .
H72 H 0.9532 0.2630 0.0657 0.173 Uiso 1 1 calc R . .
C73 C 0.9961(18) 0.1654(8) 0.0907(9) 0.179(12) Uani 1 1 d . . .
H73 H 0.9972 0.1480 0.0464 0.215 Uiso 1 1 calc R A .
C74 C 1.0167(13) 0.1190(7) 0.1424(10) 0.125(6) Uani 1 1 d . A .
H74 H 1.0281 0.0704 0.1344 0.150 Uiso 1 1 calc R . .
C75 C 1.0196(12) 0.1455(7) 0.2023(10) 0.110(6) Uani 1 1 d . . .
H75 H 1.0318 0.1148 0.2384 0.132 Uiso 1 1 calc R A .
C76 C 1.0056(8) 0.2163(5) 0.2150(8) 0.088(4) Uani 1 1 d . A .
H76 H 1.0110 0.2342 0.2589 0.105 Uiso 1 1 calc R . .
Li1 Li 0.6651(19) 0.5764(9) 0.2628(12) 0.100(8) Uani 1 1 d . . .
O1 O 0.7129(6) 0.6627(3) 0.2384(5) 0.094(3) Uani 1 1 d D . .
C101 C 0.7347(13) 0.7125(5) 0.2872(6) 0.110(5) Uani 1 1 d D . .
H10A H 0.6900 0.7495 0.2903 0.132 Uiso 1 1 calc R . .
H10B H 0.7896 0.7356 0.2759 0.132 Uiso 1 1 calc R . .
C102 C 0.7424(15) 0.6738(6) 0.3523(5) 0.116(6) Uani 1 1 d D . .
H10C H 0.6855 0.6555 0.3652 0.139 Uiso 1 1 calc R . .
H10D H 0.7810 0.6327 0.3465 0.139 Uiso 1 1 calc R . .
C103 C 0.7761(13) 0.7196(7) 0.4070(7) 0.131(7) Uani 1 1 d D . .
H10E H 0.7393 0.7622 0.4097 0.158 Uiso 1 1 calc R . .
H10F H 0.8339 0.7358 0.3940 0.158 Uiso 1 1 calc R . .
C104 C 0.7822(19) 0.6886(13) 0.4754(8) 0.181(11) Uani 1 1 d D . .
H10G H 0.8058 0.7240 0.5059 0.272 Uiso 1 1 calc R . .
H10H H 0.8198 0.6470 0.4744 0.272 Uiso 1 1 calc R . .
H10I H 0.7252 0.6745 0.4905 0.272 Uiso 1 1 calc R . .
C105 C 0.7064(15) 0.6893(11) 0.1735(8) 0.165(10) Uani 1 1 d D . .
H10J H 0.6569 0.7221 0.1734 0.198 Uiso 1 1 calc R . .
H10K H 0.6904 0.6488 0.1450 0.198 Uiso 1 1 calc R . .
C106 C 0.7775(11) 0.7271(9) 0.1387(11) 0.137(7) Uani 1 1 d D . .
H10L H 0.7931 0.7707 0.1631 0.164 Uiso 1 1 calc R . .
H10M H 0.7595 0.7406 0.0933 0.164 Uiso 1 1 calc R . .
C107 C 0.8529(15) 0.6778(11) 0.1355(9) 0.165(11) Uani 1 1 d D . .
H10N H 0.8371 0.6354 0.1093 0.198 Uiso 1 1 calc R . .
H10O H 0.8674 0.6619 0.1809 0.198 Uiso 1 1 calc R . .
C108 C 0.931(2) 0.7119(12) 0.1045(11) 0.32(3) Uani 1 1 d D . .
H10P H 0.9782 0.6780 0.1043 0.473 Uiso 1 1 calc R . .
H10Q H 0.9469 0.7538 0.1303 0.473 Uiso 1 1 calc R . .
H10R H 0.9175 0.7260 0.0589 0.473 Uiso 1 1 calc R . .
Li2 Li 0.8511(19) 0.2113(9) 0.2221(19) 0.134(13) Uani 1 1 d . A .
O2 O 0.7900(9) 0.1263(5) 0.2309(8) 0.152(5) Uani 1 1 d D . .
C201 C 0.7266(17) 0.105(2) 0.1870(11) 0.29(2) Uiso 1 1 d D A .
H20A H 0.6727 0.1303 0.1958 0.348 Uiso 1 1 calc R . .
H20B H 0.7159 0.0531 0.1919 0.348 Uiso 1 1 calc R . .
C202 C 0.7586(16) 0.1208(19) 0.1189(9) 0.248(15) Uiso 1 1 d D . .
H20S H 0.8069 0.0897 0.1063 0.298 Uiso 1 1 calc R A .
H20T H 0.7764 0.1710 0.1147 0.298 Uiso 1 1 calc R . .
C203 C 0.680(2) 0.105(3) 0.0786(14) 0.39(3) Uiso 1 1 d D A .
H20E H 0.6285 0.1267 0.0986 0.470 Uiso 1 1 calc R . .
H20F H 0.6715 0.0538 0.0728 0.470 Uiso 1 1 calc R . .
C204 C 0.704(4) 0.141(4) 0.0144(17) 0.54(5) Uiso 1 1 d D . .
H20G H 0.6945 0.1077 -0.0223 0.817 Uiso 1 1 calc R A .
H20H H 0.7637 0.1552 0.0157 0.817 Uiso 1 1 calc R . .
H20I H 0.6675 0.1828 0.0081 0.817 Uiso 1 1 calc R . .
C205 C 0.804(2) 0.0964(18) 0.2944(10) 0.262(17) Uiso 1 1 d D A .
H20J H 0.8590 0.1128 0.3131 0.315 Uiso 1 1 calc R . .
H20K H 0.8046 0.0440 0.2919 0.315 Uiso 1 1 calc R . .
C206 C 0.731(2) 0.122(3) 0.3358(13) 0.44(4) Uiso 1 1 d D . .
H20L H 0.6835 0.0867 0.3366 0.527 Uiso 1 1 calc R A .
H20M H 0.7088 0.1679 0.3202 0.527 Uiso 1 1 calc R . .
C207 C 0.773(4) 0.128(3) 0.4023(15) 0.56(5) Uiso 1 1 d D A .
H20N H 0.8077 0.1717 0.4059 0.674 Uiso 1 1 calc R . .
H20O H 0.7312 0.1262 0.4390 0.674 Uiso 1 1 calc R . .
C208 C 0.829(4) 0.063(4) 0.401(3) 0.49(5) Uiso 1 1 d D . .
H20P H 0.8705 0.0658 0.4374 0.738 Uiso 1 1 calc R A .
H20Q H 0.8585 0.0601 0.3587 0.738 Uiso 1 1 calc R . .
H20R H 0.7929 0.0208 0.4073 0.738 Uiso 1 1 calc R . .

loop_
_atom_site_aniso_label
_atom_site_aniso_U_11
_atom_site_aniso_U_22
_atom_site_aniso_U_33
_atom_site_aniso_U_23
_atom_site_aniso_U_13
_atom_site_aniso_U_12
Fe1 0.0794(11) 0.0337(5) 0.0893(11) -0.0014(7) -0.0048(10) -0.0034(6)
B1 0.059(7) 0.042(4) 0.078(9) 0.007(6) 0.014(7) 0.000(4)
B2 0.112(14) 0.025(5) 0.151(16) 0.001(7) -0.005(12) 0.009(6)
C1 0.107(13) 0.038(6) 0.105(10) -0.005(5) -0.033(9) 0.001(6)
C2 0.067(10) 0.070(8) 0.151(14) 0.023(8) 0.020(9) 0.020(7)
C3 0.117(13) 0.068(8) 0.130(12) -0.001(9) 0.048(10) -0.012(8)
C4 0.089(12) 0.071(9) 0.156(16) 0.005(9) 0.037(11) 0.000(8)
C5 0.17(2) 0.111(12) 0.067(10) 0.013(8) -0.007(11) 0.002(13)
C6 0.081(10) 0.047(6) 0.097(10) 0.001(6) -0.019(7) 0.004(5)
C11 0.100(9) 0.046(5) 0.087(9) 0.003(6) -0.023(8) -0.005(5)
C12 0.112(14) 0.041(6) 0.174(16) -0.010(8) -0.013(11) -0.002(7)
C13 0.044(8) 0.051(7) 0.26(2) 0.033(10) -0.027(10) 0.014(6)
C14 0.119(12) 0.042(6) 0.23(2) -0.066(12) -0.003(15) 0.012(6)
C15 0.20(2) 0.053(9) 0.155(18) -0.006(10) 0.030(16) -0.016(11)
C16 0.088(10) 0.055(7) 0.121(11) -0.033(7) 0.028(8) 0.008(6)
C21 0.056(8) 0.036(5) 0.094(9) 0.000(5) -0.009(6) -0.006(5)
C22 0.096(12) 0.062(7) 0.109(11) -0.030(7) 0.028(9) -0.007(7)
C23 0.089(11) 0.081(9) 0.103(11) -0.026(8) -0.003(8) -0.011(7)
C24 0.119(15) 0.077(9) 0.079(9) -0.016(7) 0.001(9) -0.044(9)
C25 0.058(9) 0.057(6) 0.117(11) 0.019(7) -0.002(8) -0.003(6)
C26 0.101(11) 0.052(6) 0.069(8) 0.010(6) -0.002(7) -0.016(6)
C31 0.084(9) 0.032(4) 0.067(7) 0.000(4) 0.004(6) 0.002(5)
C32 0.135(16) 0.057(7) 0.076(9) -0.018(6) -0.006(9) 0.036(8)
C33 0.092(12) 0.068(7) 0.105(11) 0.020(7) 0.016(9) 0.038(8)
C34 0.114(10) 0.038(4) 0.104(10) 0.011(6) -0.012(10) -0.008(5)
C35 0.131(15) 0.042(5) 0.091(9) 0.001(6) -0.019(9) 0.022(7)
C41 0.124(10) 0.036(4) 0.045(6) 0.005(4) -0.002(7) 0.006(5)
C42 0.168(19) 0.064(8) 0.083(10) -0.032(7) -0.006(11) 0.012(9)
C43 0.105(18) 0.047(8) 0.47(5) -0.083(19) 0.00(2) 0.026(9)
C44 0.036(8) 0.042(6) 0.30(3) 0.037(10) 0.051(11) -0.003(5)
C45 0.047(9) 0.057(7) 0.28(2) 0.061(10) 0.026(11) -0.001(6)
C51 0.104(9) 0.037(4) 0.066(7) 0.005(4) 0.002(7) -0.011(5)
C52 0.048(8) 0.035(5) 0.34(3) -0.001(10) 0.007(12) 0.006(5)
C53 0.109(11) 0.042(5) 0.128(11) 0.009(8) 0.037(10) -0.017(6)
C54 0.081(12) 0.096(10) 0.172(17) -0.001(11) -0.028(11) -0.018(9)
C55 0.118(17) 0.083(10) 0.19(2) -0.045(11) 0.015(13) -0.032(10)
C56 0.077(10) 0.124(11) 0.100(10) -0.050(9) 0.025(8) -0.035(8)
C61 0.121(12) 0.047(6) 0.155(14) 0.017(8) 0.045(10) 0.029(7)
C64 0.20(2) 0.070(8) 0.106(12) 0.031(8) 0.000(12) 0.012(10)
C71 0.138(14) 0.045(6) 0.096(10) -0.007(6) -0.007(9) 0.007(7)
C72 0.30(3) 0.079(9) 0.050(8) -0.014(7) -0.025(12) 0.049(13)
C73 0.35(4) 0.083(10) 0.107(13) -0.041(9) -0.084(17) 0.094(16)
C74 0.170(18) 0.056(7) 0.149(15) -0.025(9) -0.041(13) 0.016(9)
C75 0.132(15) 0.065(8) 0.132(14) -0.006(8) -0.027(11) 0.025(8)
C76 0.069(9) 0.046(5) 0.149(13) 0.001(6) -0.004(7) 0.012(5)
Li1 0.17(2) 0.050(9) 0.081(15) 0.008(10) -0.012(16) -0.015(11)
O1 0.122(7) 0.044(3) 0.115(7) 0.006(5) -0.014(6) -0.012(4)
C101 0.134(14) 0.055(6) 0.142(13) 0.002(7) -0.031(11) -0.012(8)
C102 0.21(2) 0.084(8) 0.054(7) -0.010(6) 0.000(11) -0.029(12)
C103 0.125(16) 0.068(8) 0.201(19) 0.015(10) -0.052(13) 0.014(9)
C104 0.27(3) 0.19(2) 0.090(12) 0.043(13) -0.029(15) 0.05(2)
C105 0.20(3) 0.113(15) 0.18(2) 0.012(16) 0.020(19) -0.001(16)
C106 0.144(19) 0.101(12) 0.165(18) -0.023(12) 0.008(14) 0.009(12)
C107 0.27(3) 0.158(17) 0.071(12) 0.031(11) 0.045(14) 0.101(19)
C108 0.71(9) 0.14(2) 0.095(16) -0.051(15) 0.10(3) 0.06(3)
Li2 0.12(2) 0.034(8) 0.25(4) 0.021(14) -0.04(2) -0.013(10)
O2 0.150(10) 0.068(5) 0.238(16) 0.009(8) -0.004(11) 0.040(6)

loop_
_atom_type_symbol
_atom_type_description
_atom_type_scat_dispersion_real
_atom_type_scat_dispersion_imag
_atom_type_scat_source
C C 0.0033 0.0016 'International Tables Vol C Tables 4.2.6.8 and 6.1.1.4'
H H 0.0000 0.0000 'International Tables Vol C Tables 4.2.6.8 and 6.1.1.4'
B B 0.0013 0.0007 'International Tables Vol C Tables 4.2.6.8 and 6.1.1.4'
Fe Fe 0.3463 0.8444 'International Tables Vol C Tables 4.2.6.8 and 6.1.1.4'
Li Li -0.0003 0.0001 'International Tables Vol C Tables 4.2.6.8 and 6.1.1.4'
O O 0.0106 0.0060 'International Tables Vol C Tables 4.2.6.8 and 6.1.1.4'

loop_
_geom_angle_atom_site_label_1
_geom_angle_atom_site_label_2
_geom_angle_atom_site_label_3
_geom_angle
C35 Fe1 C42 160.8(7)
C35 Fe1 C34 39.8(5)
C42 Fe1 C34 128.0(7)
C35 Fe1 C33 69.3(6)
C42 Fe1 C33 111.5(7)
C34 Fe1 C33 41.7(6)
C35 Fe1 C31 41.1(6)
C42 Fe1 C31 158.0(7)
C34 Fe1 C31 67.5(5)
C33 Fe1 C31 68.3(5)
C35 Fe1 C32 68.5(5)
C42 Fe1 C32 125.3(6)
C34 Fe1 C32 67.6(6)
C33 Fe1 C32 39.9(6)
C31 Fe1 C32 40.3(5)
C35 Fe1 C44 114.4(8)
C42 Fe1 C44 70.2(7)
C34 Fe1 C44 149.2(9)
C33 Fe1 C44 165.0(8)
C31 Fe1 C44 104.3(5)
C32 Fe1 C44 126.3(7)
C35 Fe1 C45 100.8(8)
C42 Fe1 C45 70.8(7)
C34 Fe1 C45 117.6(7)
C33 Fe1 C45 156.7(7)
C31 Fe1 C45 118.7(6)
C32 Fe1 C45 157.2(6)
C44 Fe1 C45 38.3(7)
C35 Fe1 C43 153.8(10)
C42 Fe1 C43 43.2(8)
C34 Fe1 C43 161.6(12)
C33 Fe1 C43 121.3(12)
C31 Fe1 C43 116.8(7)
C32 Fe1 C43 103.4(9)
C44 Fe1 C43 49.1(10)
C45 Fe1 C43 77.1(12)
C35 Fe1 C41 124.6(6)
C42 Fe1 C41 37.4(6)
C34 Fe1 C41 107.9(5)
C33 Fe1 C41 120.3(6)
C31 Fe1 C41 162.5(4)
C32 Fe1 C41 155.4(5)
C44 Fe1 C41 70.6(5)
C45 Fe1 C41 47.1(5)
C43 Fe1 C41 73.2(7)
C41 B1 C1 113.4(10)
C41 B1 C11 102.0(8)
C1 B1 C11 107.4(9)
C41 B1 C21 117.1(9)
C1 B1 C21 105.6(8)
C11 B1 C21 111.0(9)
C61 B2 C71 113.2(13)
C61 B2 C51 110.1(10)
C71 B2 C51 107.5(11)
C61 B2 C31 113.6(12)
C71 B2 C31 100.1(10)
C51 B2 C31 111.7(13)
C2 C1 C6 110.7(13)
C2 C1 B1 130.0(11)
C6 C1 B1 119.3(13)
C3 C2 C1 126.7(13)
C3 C2 H2 116.6
C1 C2 H2 116.6
C2 C3 C4 123.0(16)
C2 C3 H3 118.5
C4 C3 H3 118.5
C5 C4 C3 113.7(16)
C5 C4 H4 123.1
C3 C4 H4 123.1
C4 C5 C6 127.8(18)
C4 C5 H5 116.1
C6 C5 H5 116.1
C5 C6 C1 117.3(15)
C5 C6 H6 121.3
C1 C6 H6 121.3
C16 C11 C12 113.6(10)
C16 C11 B1 123.8(12)
C12 C11 B1 121.9(11)
C16 C11 Li1 79.2(10)
C12 C11 Li1 89.2(10)
B1 C11 Li1 93.5(8)
C11 C12 C13 124.8(17)
C11 C12 Li1 60.4(9)
C13 C12 Li1 95.3(11)
C11 C12 H12 117.6
C13 C12 H12 117.6
Li1 C12 H12 115.7
C14 C13 C12 115.9(18)
C14 C13 H13 122.0
C12 C13 H13 122.0
C15 C14 C13 119.9(11)
C15 C14 H14 120.1
C13 C14 H14 120.1
C14 C15 C16 122.2(19)
C14 C15 H15 118.9
C16 C15 H15 118.9
C15 C16 C11 123.2(17)
C15 C16 Li1 92.4(13)
C11 C16 Li1 68.9(9)
C15 C16 H16 118.4
C11 C16 H16 118.4
Li1 C16 H16 109.5
C26 C21 C22 118.8(12)
C26 C21 B1 124.0(12)
C22 C21 B1 117.2(11)
C21 C22 C23 120.6(12)
C21 C22 H22 119.7
C23 C22 H22 119.7
C24 C23 C22 119.3(15)
C24 C23 H23 120.4
C22 C23 H23 120.4
C23 C24 C25 119.4(13)
C23 C24 H24 120.3
C25 C24 H24 120.3
C24 C25 C26 117.1(13)
C24 C25 H25 121.4
C26 C25 H25 121.4
C21 C26 C25 124.1(14)
C21 C26 H26 117.9
C25 C26 H26 117.9
C35 C31 C32 106.5(14)
C35 C31 B2 128.1(12)
C32 C31 B2 124.3(15)
C35 C31 Fe1 66.3(8)
C32 C31 Fe1 70.3(8)
B2 C31 Fe1 137.4(6)
C35 C31 Li2 75.3(10)
C32 C31 Li2 79.4(12)
B2 C31 Li2 102.4(10)
Fe1 C31 Li2 120.2(10)
C33 C32 C31 109.0(15)
C33 C32 Fe1 69.0(8)
C31 C32 Fe1 69.4(8)
C33 C32 Li2 80.4(11)
C31 C32 Li2 66.3(9)
Fe1 C32 Li2 112.4(9)
C33 C32 H32 125.5
C31 C32 H32 125.5
Fe1 C32 H32 127.8
Li2 C32 H32 119.3
C32 C33 C34 106.2(13)
C32 C33 Fe1 71.1(8)
C34 C33 Fe1 68.8(6)
C32 C33 Li2 68.0(9)
C34 C33 Li2 68.8(10)
Fe1 C33 Li2 107.4(9)
C32 C33 H33 126.9
C34 C33 H33 126.9
Fe1 C33 H33 124.9
Li2 C33 H33 127.8
C35 C34 C33 108.5(13)
C35 C34 Fe1 67.9(7)
C33 C34 Fe1 69.5(7)
C35 C34 Li2 68.8(10)
C33 C34 Li2 78.6(11)
Fe1 C34 Li2 112.6(8)
C35 C34 H34 125.8
C33 C34 H34 125.8
Fe1 C34 H34 128.4
Li2 C34 H34 118.5
C34 C35 C31 109.5(13)
C34 C35 Fe1 72.4(8)
C31 C35 Fe1 72.5(7)
C34 C35 Li2 79.0(11)
C31 C35 Li2 69.7(9)
Fe1 C35 Li2 120.4(11)
C34 C35 H35 125.2
C31 C35 H35 125.2
Fe1 C35 H35 121.5
Li2 C35 H35 117.8
C42 C41 B1 132.7(13)
C42 C41 C45 103.7(14)
B1 C41 C45 121.7(11)
C42 C41 Fe1 67.2(9)
B1 C41 Fe1 142.1(6)
C45 C41 Fe1 65.2(6)
C42 C41 Li1 78.2(10)
B1 C41 Li1 100.1(9)
C45 C41 Li1 74.8(9)
Fe1 C41 Li1 116.9(9)
C41 C42 C43 124(2)
C41 C42 Fe1 75.5(8)
C43 C42 Fe1 71.4(11)
C41 C42 Li1 69.3(9)
C43 C42 Li1 87.1(15)
Fe1 C42 Li1 116.4(10)
C41 C42 H42 117.9
C43 C42 H42 117.9
Fe1 C42 H42 127.6
Li1 C42 H42 115.6
C42 C43 C44 92(2)
C42 C43 Fe1 65.5(10)
C44 C43 Fe1 64.3(11)
C42 C43 H43 133.9
C44 C43 H43 133.9
Fe1 C43 H43 127.8
C45 C44 C43 114.4(16)
C45 C44 Fe1 71.5(8)
C43 C44 Fe1 66.6(9)
C45 C44 Li1 70.3(11)
C43 C44 Li1 78.0(11)
Fe1 C44 Li1 108.5(8)
C45 C44 H44 122.8
C43 C44 H44 122.8
Fe1 C44 H44 131.3
Li1 C44 H44 120.2
C44 C45 C41 105.0(19)
C44 C45 Fe1 70.2(10)
C41 C45 Fe1 67.7(7)
C44 C45 Li1 78.6(13)
C41 C45 Li1 64.4(9)
Fe1 C45 Li1 111.8(12)
C44 C45 H45 127.5
C41 C45 H45 127.5
Fe1 C45 H45 126.1
Li1 C45 H45 121.2
C56 C51 C52 114.1(14)
C56 C51 B2 125.6(13)
C52 C51 B2 120.1(13)
C53 C52 C51 130.2(19)
C53 C52 H52 114.9
C51 C52 H52 114.9
C52 C53 C54 112.2(15)
C52 C53 H53 123.9
C54 C53 H53 123.9
C53 C54 C55 124.2(16)
C53 C54 H54 117.9
C55 C54 H54 117.9
C54 C55 C56 114.3(16)
C54 C55 H55 122.9
C56 C55 H55 122.9
C51 C56 C55 124.5(16)
C51 C56 H56 117.7
C55 C56 H56 117.7
C62' C61 C66' 102(2)
C62' C61 C62 58.7(15)
C66' C61 C62 64.0(17)
C62' C61 C66 77.7(14)
C66' C61 C66 84.5(17)
C62 C61 C66 116.0(17)
C62' C61 B2 134.3(17)
C66' C61 B2 121.3(16)
C62 C61 B2 125.5(15)
C66 C61 B2 118.5(15)
C63 C62 C61 124(2)
C63 C62 H62 118.2
C61 C62 H62 118.2
C64 C63 C62 121(3)
C64 C63 H63 119.3
C62 C63 H63 119.3
C63 C64 C63' 58.6(17)
C63 C64 C65' 67(2)
C63' C64 C65' 114(2)
C63 C64 C65 114.9(19)
C63' C64 C65 89.0(19)
C65' C64 C65 83(2)
C63 C64 C62' 54.9(14)
C63' C64 C62' 37.1(12)
C65' C64 C62' 82.5(17)
C65 C64 C62' 65.5(14)
C63 C64 H64 122.3
C63' C64 H64 115.8
C65' C64 H64 123.0
C65 C64 H64 122.7
C62' C64 H64 152.6
C66 C65 C64 125(2)
C66 C65 H65 117.7
C64 C65 H65 117.7
C65 C66 C61 119.1(19)
C65 C66 H66 120.5
C61 C66 H66 120.5
C63' C62' C61 141(3)
C63' C62' C64 37.2(12)
C61 C62' C64 104.9(18)
C63' C62' C66' 103(2)
C61 C62' C66' 39.3(11)
C64 C62' C66' 68.4(12)
C63' C62' H62' 109.3
C61 C62' H62' 109.3
C64 C62' H62' 144.5
C66' C62' H62' 147.1
C62' C63' C64 106(2)
C62' C63' H63' 127.1
C64 C63' H63' 127.1
C64 C65' C66' 124(3)
C64 C65' H65' 118.2
C66' C65' H65' 118.2
C65' C66' C61 122(3)
C65' C66' C62' 84(2)
C61 C66' C62' 39.0(11)
C65' C66' H66' 119.2
C61 C66' H66' 119.2
C62' C66' H66' 153.5
C72 C71 C76 117.4(11)
C72 C71 B2 125.1(13)
C76 C71 B2 117.0(12)
C72 C71 Li2 101.7(15)
C76 C71 Li2 67.0(10)
B2 C71 Li2 92.7(10)
C71 C72 C73 120.3(14)
C71 C72 H72 119.8
C73 C72 H72 119.8
C72 C73 C74 122.5(15)
C72 C73 H73 118.7
C74 C73 H73 118.7
C75 C74 C73 117.2(13)
C75 C74 H74 121.4
C73 C74 H74 121.4
C74 C75 C76 122.6(16)
C74 C75 H75 118.7
C76 C75 H75 118.7
C75 C76 C71 119.5(15)
C75 C76 Li2 97.6(11)
C71 C76 Li2 79.6(11)
C75 C76 H76 120.3
C71 C76 H76 120.3
Li2 C76 H76 92.8
O1 Li1 C41 156.8(16)
O1 Li1 C11 131.6(13)
C41 Li1 C11 64.3(7)
O1 Li1 C42 141.6(16)
C41 Li1 C42 32.5(5)
C11 Li1 C42 86.7(9)
O1 Li1 C45 116.6(13)
C41 Li1 C45 40.9(6)
C11 Li1 C45 89.4(8)
C42 Li1 C45 58.0(7)
O1 Li1 C16 119.2(12)
C41 Li1 C16 83.2(8)
C11 Li1 C16 31.9(5)
C42 Li1 C16 90.9(9)
C45 Li1 C16 118.0(9)
O1 Li1 C44 98.8(12)
C41 Li1 C44 58.9(7)
C11 Li1 C44 118.9(8)
C42 Li1 C44 55.9(8)
C45 Li1 C44 31.1(6)
C16 Li1 C44 142.0(8)
O1 Li1 C12 105.2(10)
C41 Li1 C12 83.3(8)
C11 Li1 C12 30.5(5)
C42 Li1 C12 112.5(9)
C45 Li1 C12 89.9(9)
C16 Li1 C12 51.6(8)
C44 Li1 C12 120.1(10)
C101 O1 C105 115.5(12)
C101 O1 Li1 120.0(11)
C105 O1 Li1 122.0(13)
O1 C101 C102 107.8(9)
O1 C101 H10A 110.2
C102 C101 H10A 110.2
O1 C101 H10B 110.2
C102 C101 H10B 110.2
H10A C101 H10B 108.5
C103 C102 C101 112.9(10)
C103 C102 H10C 109.0
C101 C102 H10C 109.0
C103 C102 H10D 109.0
C101 C102 H10D 109.0
H10C C102 H10D 107.8
C102 C103 C104 118.3(14)
C102 C103 H10E 107.7
C104 C103 H10E 107.7
C102 C103 H10F 107.7
C104 C103 H10F 107.7
H10E C103 H10F 107.1
C103 C104 H10G 109.5
C103 C104 H10H 109.5
H10G C104 H10H 109.5
C103 C104 H10I 109.5
H10G C104 H10I 109.5
H10H C104 H10I 109.5
O1 C105 C106 123.6(19)
O1 C105 H10J 106.4
C106 C105 H10J 106.4
O1 C105 H10K 106.4
C106 C105 H10K 106.4
H10J C105 H10K 106.5
C105 C106 C107 108.0(19)
C105 C106 H10L 110.1
C107 C106 H10L 110.1
C105 C106 H10M 110.1
C107 C106 H10M 110.1
H10L C106 H10M 108.4
C106 C107 C108 113(2)
C106 C107 H10N 109.1
C108 C107 H10N 109.1
C106 C107 H10O 109.1
C108 C107 H10O 109.1
H10N C107 H10O 107.8
C107 C108 H10P 109.5
C107 C108 H10Q 109.5
H10P C108 H10Q 109.5
C107 C108 H10R 109.5
H10P C108 H10R 109.5
H10Q C108 H10R 109.5
O2 Li2 C31 152.1(17)
O2 Li2 C35 120.4(15)
C31 Li2 C35 35.0(5)
O2 Li2 C76 123.2(12)
C31 Li2 C76 84.5(9)
C35 Li2 C76 115.0(10)
O2 Li2 C32 131.4(19)
C31 Li2 C32 34.2(5)
C35 Li2 C32 55.6(7)
C76 Li2 C32 90.2(10)
O2 Li2 C34 96.2(13)
C31 Li2 C34 55.9(7)
C35 Li2 C34 32.2(6)
C76 Li2 C34 140.0(9)
C32 Li2 C34 54.3(8)
O2 Li2 C71 140.7(17)
C31 Li2 C71 64.6(7)
C35 Li2 C71 86.0(9)
C76 Li2 C71 33.5(6)
C32 Li2 C71 87.0(8)
C34 Li2 C71 117.0(8)
O2 Li2 C33 102.3(15)
C31 Li2 C33 54.8(7)
C35 Li2 C33 53.7(7)
C76 Li2 C33 120.5(12)
C32 Li2 C33 31.6(6)
C34 Li2 C33 32.5(6)
C71 Li2 C33 117.0(8)
O2 Li2 C205 29.3(9)
C31 Li2 C205 145.1(18)
C35 Li2 C205 133.2(15)
C76 Li2 C205 109.5(12)
C32 Li2 C205 111.8(16)
C34 Li2 C205 101.6(13)
C71 Li2 C205 140.7(13)
C33 Li2 C205 91.5(13)
C201 O2 C205 125(2)
C201 O2 Li2 123.8(19)
C205 O2 Li2 110(2)
O2 C201 C202 106.6(10)
O2 C201 H20A 110.4
C202 C201 H20A 110.4
O2 C201 H20B 110.4
C202 C201 H20B 110.4
H20A C201 H20B 108.6
C201 C202 C203 100.7(9)
C201 C202 H20S 111.6
C203 C202 H20S 111.6
C201 C202 H20T 111.6
C203 C202 H20T 111.6
H20S C202 H20T 109.4
C202 C203 C204 100.5(9)
C202 C203 H20E 111.7
C204 C203 H20E 111.7
C202 C203 H20F 111.7
C204 C203 H20F 111.7
H20E C203 H20F 109.4
C203 C204 H20G 109.5
C203 C204 H20H 109.5
H20G C204 H20H 109.5
C203 C204 H20I 109.5
H20G C204 H20I 109.5
H20H C204 H20I 109.5
O2 C205 C206 105.1(10)
O2 C205 Li2 40.4(14)
C206 C205 Li2 105(2)
O2 C205 H20J 110.7
C206 C205 H20J 110.7
Li2 C205 H20J 73.6
O2 C205 H20K 110.7
C206 C205 H20K 110.7
Li2 C205 H20K 140.2
H20J C205 H20K 108.8
C205 C206 C207 100.6(9)
C205 C206 H20L 111.6
C207 C206 H20L 111.6
C205 C206 H20M 111.6
C207 C206 H20M 111.6
H20L C206 H20M 109.4
C208 C207 C206 100.4(9)
C208 C207 H20N 111.7
C206 C207 H20N 111.7
C208 C207 H20O 111.7
C206 C207 H20O 111.7
H20N C207 H20O 109.5
C207 C208 H20P 109.5
C207 C208 H20Q 109.5
H20P C208 H20Q 109.5
C207 C208 H20R 109.5
H20P C208 H20R 109.5
H20Q C208 H20R 109.5

loop_
_geom_bond_atom_site_label_1
_geom_bond_atom_site_label_2
_geom_bond_distance
Fe1 C35 1.965(13)
Fe1 C42 2.015(14)
Fe1 C34 2.022(10)
Fe1 C33 2.032(12)
Fe1 C31 2.047(12)
Fe1 C32 2.059(14)
Fe1 C44 2.061(13)
Fe1 C45 2.077(16)
Fe1 C43 2.10(2)
Fe1 C41 2.117(12)
B1 C41 1.580(18)
B1 C1 1.612(19)
B1 C11 1.661(13)
B1 C21 1.712(18)
B2 C61 1.61(2)
B2 C71 1.697(16)
B2 C51 1.70(2)
B2 C31 1.73(2)
C1 C2 1.41(2)
C1 C6 1.486(16)
C2 C3 1.331(18)
C2 H2 0.9500
C3 C4 1.38(2)
C3 H3 0.9500
C4 C5 1.32(2)
C4 H4 0.9500
C5 C6 1.42(2)
C5 H5 0.9500
C6 H6 0.9500
C11 C16 1.371(17)
C11 C12 1.41(2)
C11 Li1 2.42(3)
C12 C13 1.422(15)
C12 Li1 2.79(3)
C12 H12 0.9500
C13 C14 1.40(3)
C13 H13 0.9500
C14 C15 1.35(3)
C14 H14 0.9500
C15 C16 1.368(17)
C15 H15 0.9500
C16 Li1 2.55(3)
C16 H16 0.9500
C21 C26 1.292(17)
C21 C22 1.340(17)
C22 C23 1.413(18)
C22 H22 0.9500
C23 C24 1.37(2)
C23 H23 0.9500
C24 C25 1.36(2)
C24 H24 0.9500
C25 C26 1.414(17)
C25 H25 0.9500
C26 H26 0.9500
C31 C35 1.411(19)
C31 C32 1.416(16)
C31 Li2 2.305(19)
C32 C33 1.40(2)
C32 Li2 2.47(3)
C32 H32 0.9500
C33 C34 1.44(2)
C33 Li2 2.63(4)
C33 H33 0.9500
C34 C35 1.358(19)
C34 Li2 2.50(3)
C34 H34 0.9500
C35 Li2 2.38(3)
C35 H35 0.9500
C41 C42 1.33(2)
C41 C45 1.68(2)
C41 Li1 2.311(19)
C42 C43 1.52(3)
C42 Li1 2.42(2)
C42 H42 0.9500
C43 C44 1.73(4)
C43 H43 0.9500
C44 C45 1.36(2)
C44 Li1 2.58(3)
C44 H44 0.9500
C45 Li1 2.47(3)
C45 H45 0.9500
C51 C56 1.266(16)
C51 C52 1.378(17)
C52 C53 1.30(2)
C52 H52 0.9500
C53 C54 1.35(2)
C53 H53 0.9500
C54 C55 1.39(2)
C54 H54 0.9500
C55 C56 1.41(2)
C55 H55 0.9500
C56 H56 0.9500
C61 C62' 1.394(10)
C61 C66' 1.403(10)
C61 C62 1.410(10)
C61 C66 1.426(10)
C62 C63 1.398(10)
C62 H62 0.9500
C63 C64 1.395(10)
C63 H63 0.9500
C64 C63' 1.395(10)
C64 C65' 1.400(10)
C64 C65 1.419(10)
C64 C62' 2.22(3)
C64 H64 0.9500
C65 C66 1.408(10)
C65 H65 0.9500
C66 H66 0.9500
C62' C63' 1.390(10)
C62' C66' 2.17(4)
C62' H62' 0.9500
C63' H63' 0.9500
C65' C66' 1.399(10)
C65' H65' 0.9500
C66' H66' 0.9500
C71 C72 1.321(18)
C71 C76 1.451(18)
C71 Li2 2.59(4)
C72 C73 1.377(18)
C72 H72 0.9500
C73 C74 1.40(2)
C73 H73 0.9500
C74 C75 1.31(2)
C74 H74 0.9500
C75 C76 1.379(16)
C75 H75 0.9500
C76 Li2 2.42(3)
C76 H76 0.9500
Li1 O1 1.86(2)
O1 C101 1.403(9)
O1 C105 1.406(9)
C101 C102 1.506(9)
C101 H10A 0.9900
C101 H10B 0.9900
C102 C103 1.497(9)
C102 H10C 0.9900
C102 H10D 0.9900
C103 C104 1.501(9)
C103 H10E 0.9900
C103 H10F 0.9900
C104 H10G 0.9800
C104 H10H 0.9800
C104 H10I 0.9800
C105 C106 1.497(10)
C105 H10J 0.9900
C105 H10K 0.9900
C106 C107 1.504(10)
C106 H10L 0.9900
C106 H10M 0.9900
C107 C108 1.511(10)
C107 H10N 0.9900
C107 H10O 0.9900
C108 H10P 0.9800
C108 H10Q 0.9800
C108 H10R 0.9800
Li2 O2 1.88(2)
Li2 C205 2.72(4)
O2 C201 1.390(10)
O2 C205 1.416(10)
C201 C202 1.494(10)
C201 H20A 0.9900
C201 H20B 0.9900
C202 C203 1.498(10)
C202 H20S 0.9900
C202 H20T 0.9900
C203 C204 1.501(10)
C203 H20E 0.9900
C203 H20F 0.9900
C204 H20G 0.9800
C204 H20H 0.9800
C204 H20I 0.9800
C205 C206 1.495(10)
C205 H20J 0.9900
C205 H20K 0.9900
C206 C207 1.501(10)
C206 H20L 0.9900
C206 H20M 0.9900
C207 C208 1.498(10)
C207 H20N 0.9900
C207 H20O 0.9900
C208 H20P 0.9800
C208 H20Q 0.9800
C208 H20R 0.9800

loop_
_geom_torsion_atom_site_label_1
_geom_torsion_atom_site_label_2
_geom_torsion_atom_site_label_3
_geom_torsion_atom_site_label_4
_geom_torsion
C41 B1 C1 C2 145.5(13)
C11 B1 C1 C2 33.5(18)
C21 B1 C1 C2 -85.0(15)
C41 B1 C1 C6 -37.8(14)
C11 B1 C1 C6 -149.7(10)
C21 B1 C1 C6 91.8(12)
C6 C1 C2 C3 -5(2)
B1 C1 C2 C3 171.8(15)
C1 C2 C3 C4 9(3)
C2 C3 C4 C5 -3(3)
C3 C4 C5 C6 -5(3)
C4 C5 C6 C1 8(3)
C2 C1 C6 C5 -2.4(17)
B1 C1 C6 C5 -179.7(12)
C41 B1 C11 C16 -76.3(15)
C1 B1 C11 C16 43.2(16)
C21 B1 C11 C16 158.1(12)
C41 B1 C11 C12 94.1(14)
C1 B1 C11 C12 -146.3(13)
C21 B1 C11 C12 -31.4(16)
C41 B1 C11 Li1 3.0(11)
C1 B1 C11 Li1 122.5(10)
C21 B1 C11 Li1 -122.6(9)
C16 C11 C12 C13 3(2)
B1 C11 C12 C13 -168.2(14)
Li1 C11 C12 C13 -74.6(18)
C16 C11 C12 Li1 77.8(11)
B1 C11 C12 Li1 -93.6(12)
C11 C12 C13 C14 -2(2)
Li1 C12 C13 C14 -59.6(15)
C12 C13 C14 C15 4(2)
C13 C14 C15 C16 -6(3)
C14 C15 C16 C11 8(3)
C14 C15 C16 Li1 74(2)
C12 C11 C16 C15 -6(2)
B1 C11 C16 C15 165.5(17)
Li1 C11 C16 C15 78.6(19)
C12 C11 C16 Li1 -84.3(12)
B1 C11 C16 Li1 86.9(12)
C41 B1 C21 C26 14.1(15)
C1 B1 C21 C26 -113.2(12)
C11 B1 C21 C26 130.7(11)
C41 B1 C21 C22 -167.8(10)
C1 B1 C21 C22 64.8(12)
C11 B1 C21 C22 -51.3(14)
C26 C21 C22 C23 5(2)
B1 C21 C22 C23 -173.5(11)
C21 C22 C23 C24 -4(2)
C22 C23 C24 C25 6(2)
C23 C24 C25 C26 -7.8(19)
C22 C21 C26 C25 -7.2(19)
B1 C21 C26 C25 170.8(10)
C24 C25 C26 C21 8.8(18)
C61 B2 C31 C35 45.1(15)
C71 B2 C31 C35 -75.9(14)
C51 B2 C31 C35 170.5(9)
C61 B2 C31 C32 -148.5(12)
C71 B2 C31 C32 90.5(14)
C51 B2 C31 C32 -23.1(13)
C61 B2 C31 Fe1 -50.5(19)
C71 B2 C31 Fe1 -171.5(10)
C51 B2 C31 Fe1 74.9(15)
C61 B2 C31 Li2 126.0(13)
C71 B2 C31 Li2 5.0(15)
C51 B2 C31 Li2 -108.6(11)
C42 Fe1 C31 C35 176.8(15)
C34 Fe1 C31 C35 37.7(7)
C33 Fe1 C31 C35 82.9(9)
C32 Fe1 C31 C35 119.1(12)
C44 Fe1 C31 C35 -110.8(10)
C45 Fe1 C31 C35 -72.4(9)
C43 Fe1 C31 C35 -161.9(14)
C41 Fe1 C31 C35 -40.2(16)
C35 Fe1 C31 C32 -119.1(12)
C42 Fe1 C31 C32 57.7(18)
C34 Fe1 C31 C32 -81.4(9)
C33 Fe1 C31 C32 -36.2(9)
C44 Fe1 C31 C32 130.0(12)
C45 Fe1 C31 C32 168.4(10)
C43 Fe1 C31 C32 78.9(16)
C41 Fe1 C31 C32 -159.4(13)
C35 Fe1 C31 B2 121.2(17)
C42 Fe1 C31 B2 -62(2)
C34 Fe1 C31 B2 159.0(16)
C33 Fe1 C31 B2 -155.9(16)
C32 Fe1 C31 B2 -119.6(18)
C44 Fe1 C31 B2 10.4(16)
C45 Fe1 C31 B2 48.8(16)
C43 Fe1 C31 B2 -41(2)
C41 Fe1 C31 B2 81(2)
C35 Fe1 C31 Li2 -54.8(13)
C42 Fe1 C31 Li2 122.0(18)
C34 Fe1 C31 Li2 -17.1(12)
C33 Fe1 C31 Li2 28.1(12)
C32 Fe1 C31 Li2 64.3(13)
C44 Fe1 C31 Li2 -165.7(13)
C45 Fe1 C31 Li2 -127.3(13)
C43 Fe1 C31 Li2 143.2(17)
C41 Fe1 C31 Li2 -95.0(17)
C35 C31 C32 C33 1.1(13)
B2 C31 C32 C33 -167.8(9)
Fe1 C31 C32 C33 57.7(8)
Li2 C31 C32 C33 -69.9(12)
C35 C31 C32 Fe1 -56.6(8)
B2 C31 C32 Fe1 134.6(9)
Li2 C31 C32 Fe1 -127.6(9)
C35 C31 C32 Li2 71.0(10)
B2 C31 C32 Li2 -97.8(12)
Fe1 C31 C32 Li2 127.6(9)
C35 Fe1 C32 C33 -83.0(10)
C42 Fe1 C32 C33 81.6(12)
C34 Fe1 C32 C33 -40.0(9)
C31 Fe1 C32 C33 -121.2(12)
C44 Fe1 C32 C33 171.9(11)
C45 Fe1 C32 C33 -148.2(18)
C43 Fe1 C32 C33 123.1(13)
C41 Fe1 C32 C33 44.1(16)
C35 Fe1 C32 C31 38.1(8)
C42 Fe1 C32 C31 -157.2(9)
C34 Fe1 C32 C31 81.2(8)
C33 Fe1 C32 C31 121.2(12)
C44 Fe1 C32 C31 -67.0(13)
C45 Fe1 C32 C31 -27(2)
C43 Fe1 C32 C31 -115.7(13)
C41 Fe1 C32 C31 165.3(9)
C35 Fe1 C32 Li2 -13.6(11)
C42 Fe1 C32 Li2 151.1(11)
C34 Fe1 C32 Li2 29.5(10)
C33 Fe1 C32 Li2 69.4(13)
C31 Fe1 C32 Li2 -51.7(10)
C44 Fe1 C32 Li2 -118.7(14)
C45 Fe1 C32 Li2 -79(2)
C43 Fe1 C32 Li2 -167.4(15)
C41 Fe1 C32 Li2 113.6(13)
C31 C32 C33 C34 2.2(13)
Fe1 C32 C33 C34 60.1(7)
Li2 C32 C33 C34 -58.5(10)
C31 C32 C33 Fe1 -57.9(9)
Li2 C32 C33 Fe1 -118.6(9)
C31 C32 C33 Li2 60.7(11)
Fe1 C32 C33 Li2 118.6(9)
C35 Fe1 C33 C32 80.8(9)
C42 Fe1 C33 C32 -119.7(10)
C34 Fe1 C33 C32 116.7(12)
C31 Fe1 C33 C32 36.6(7)
C44 Fe1 C33 C32 -26(3)
C45 Fe1 C33 C32 149.0(17)
C43 Fe1 C33 C32 -72.4(12)
C41 Fe1 C33 C32 -160.3(7)
C35 Fe1 C33 C34 -35.8(9)
C42 Fe1 C33 C34 123.6(10)
C31 Fe1 C33 C34 -80.1(9)
C32 Fe1 C33 C34 -116.7(12)
C44 Fe1 C33 C34 -143(3)
C45 Fe1 C33 C34 32(2)
C43 Fe1 C33 C34 170.9(11)
C41 Fe1 C33 C34 83.0(9)
C35 Fe1 C33 Li2 22.3(9)
C42 Fe1 C33 Li2 -178.2(10)
C34 Fe1 C33 Li2 58.2(10)
C31 Fe1 C33 Li2 -21.9(9)
C32 Fe1 C33 Li2 -58.5(10)
C44 Fe1 C33 Li2 -85(3)
C45 Fe1 C33 Li2 91(2)
C43 Fe1 C33 Li2 -130.9(11)
C41 Fe1 C33 Li2 141.2(9)
C32 C33 C34 C35 -4.9(12)
Fe1 C33 C34 C35 56.7(7)
Li2 C33 C34 C35 -62.9(10)
C32 C33 C34 Fe1 -61.6(8)
Li2 C33 C34 Fe1 -119.6(8)
C32 C33 C34 Li2 57.9(10)
Fe1 C33 C34 Li2 119.6(8)
C42 Fe1 C34 C35 159.1(9)
C33 Fe1 C34 C35 -121.1(13)
C31 Fe1 C34 C35 -39.0(8)
C32 Fe1 C34 C35 -82.8(10)
C44 Fe1 C34 C35 41.2(16)
C45 Fe1 C34 C35 72.7(11)
C43 Fe1 C34 C35 -147(2)
C41 Fe1 C34 C35 123.0(9)
C35 Fe1 C34 C33 121.1(13)
C42 Fe1 C34 C33 -79.7(11)
C31 Fe1 C34 C33 82.1(9)
C32 Fe1 C34 C33 38.3(8)
C44 Fe1 C34 C33 162.3(11)
C45 Fe1 C34 C33 -166.2(9)
C43 Fe1 C34 C33 -25(3)
C41 Fe1 C34 C33 -115.8(9)
C35 Fe1 C34 Li2 53.7(12)
C42 Fe1 C34 Li2 -147.2(12)
C33 Fe1 C34 Li2 -67.5(13)
C31 Fe1 C34 Li2 14.7(11)
C32 Fe1 C34 Li2 -29.1(11)
C44 Fe1 C34 Li2 94.8(14)
C45 Fe1 C34 Li2 126.4(12)
C43 Fe1 C34 Li2 -93(3)
C41 Fe1 C34 Li2 176.7(10)
C33 C34 C35 C31 5.7(13)
Fe1 C34 C35 C31 63.5(8)
Li2 C34 C35 C31 -63.6(11)
C33 C34 C35 Fe1 -57.7(8)
Li2 C34 C35 Fe1 -127.1(9)
C33 C34 C35 Li2 69.4(11)
Fe1 C34 C35 Li2 127.1(9)
C32 C31 C35 C34 -4.3(13)
B2 C31 C35 C34 164.0(9)
Fe1 C31 C35 C34 -63.3(9)
Li2 C31 C35 C34 69.7(13)
C32 C31 C35 Fe1 59.1(8)
B2 C31 C35 Fe1 -132.6(10)
Li2 C31 C35 Fe1 133.1(11)
C32 C31 C35 Li2 -74.0(13)
B2 C31 C35 Li2 94.3(14)
Fe1 C31 C35 Li2 -133.1(11)
C42 Fe1 C35 C34 -59(2)
C33 Fe1 C35 C34 37.5(9)
C31 Fe1 C35 C34 117.9(11)
C32 Fe1 C35 C34 80.4(10)
C44 Fe1 C35 C34 -158.3(9)
C45 Fe1 C35 C34 -120.5(9)
C43 Fe1 C35 C34 157(2)
C41 Fe1 C35 C34 -75.8(10)
C42 Fe1 C35 C31 -176.4(17)
C34 Fe1 C35 C31 -117.9(11)
C33 Fe1 C35 C31 -80.4(9)
C32 Fe1 C35 C31 -37.4(8)
C44 Fe1 C35 C31 83.9(8)
C45 Fe1 C35 C31 121.6(7)
C43 Fe1 C35 C31 39(3)
C41 Fe1 C35 C31 166.4(6)
C42 Fe1 C35 Li2 -123.8(19)
C34 Fe1 C35 Li2 -65.3(12)
C33 Fe1 C35 Li2 -27.8(12)
C31 Fe1 C35 Li2 52.6(11)
C32 Fe1 C35 Li2 15.2(12)
C44 Fe1 C35 Li2 136.5(12)
C45 Fe1 C35 Li2 174.2(11)
C43 Fe1 C35 Li2 92(3)
C41 Fe1 C35 Li2 -141.0(11)
C1 B1 C41 C42 -35.2(15)
C11 B1 C41 C42 80.0(14)
C21 B1 C41 C42 -158.6(12)
C1 B1 C41 C45 163.4(9)
C11 B1 C41 C45 -81.4(12)
C21 B1 C41 C45 40.0(12)
C1 B1 C41 Fe1 74.0(16)
C11 B1 C41 Fe1 -170.8(10)
C21 B1 C41 Fe1 -49.4(16)
C1 B1 C41 Li1 -118.4(10)
C11 B1 C41 Li1 -3.2(12)
C21 B1 C41 Li1 118.2(9)
C35 Fe1 C41 C42 170.8(10)
C34 Fe1 C41 C42 130.1(11)
C33 Fe1 C41 C42 86.2(11)
C31 Fe1 C41 C42 -158.2(14)
C32 Fe1 C41 C42 55.0(17)
C44 Fe1 C41 C42 -82.5(12)
C45 Fe1 C41 C42 -118.5(12)
C43 Fe1 C41 C42 -30.7(15)
C35 Fe1 C41 B1 39.6(15)
C42 Fe1 C41 B1 -131.2(18)
C34 Fe1 C41 B1 -1.1(15)
C33 Fe1 C41 B1 -45.0(15)
C31 Fe1 C41 B1 71(2)
C32 Fe1 C41 B1 -76(2)
C44 Fe1 C41 B1 146.4(17)
C45 Fe1 C41 B1 110.3(16)
C43 Fe1 C41 B1 -161.9(19)
C35 Fe1 C41 C45 -70.7(10)
C42 Fe1 C41 C45 118.5(12)
C34 Fe1 C41 C45 -111.4(9)
C33 Fe1 C41 C45 -155.3(9)
C31 Fe1 C41 C45 -39.7(16)
C32 Fe1 C41 C45 173.5(14)
C44 Fe1 C41 C45 36.0(11)
C43 Fe1 C41 C45 87.8(15)
C35 Fe1 C41 Li1 -126.7(9)
C42 Fe1 C41 Li1 62.5(12)
C34 Fe1 C41 Li1 -167.4(9)
C33 Fe1 C41 Li1 148.7(9)
C31 Fe1 C41 Li1 -95.7(15)
C32 Fe1 C41 Li1 117.5(14)
C44 Fe1 C41 Li1 -20.0(11)
C45 Fe1 C41 Li1 -56.0(11)
C43 Fe1 C41 Li1 31.8(15)
B1 C41 C42 C43 -164.1(12)
C45 C41 C42 C43 -0.3(15)
Fe1 C41 C42 C43 54.9(13)
Li1 C41 C42 C43 -71.2(15)
B1 C41 C42 Fe1 141.0(10)
C45 C41 C42 Fe1 -55.2(7)
Li1 C41 C42 Fe1 -126.1(9)
B1 C41 C42 Li1 -92.9(13)
C45 C41 C42 Li1 70.9(9)
Fe1 C41 C42 Li1 126.1(9)
C35 Fe1 C42 C41 -24(2)
C34 Fe1 C42 C41 -67.5(12)
C33 Fe1 C42 C41 -112.2(9)
C31 Fe1 C42 C41 162.7(11)
C32 Fe1 C42 C41 -155.3(9)
C44 Fe1 C42 C41 83.7(10)
C45 Fe1 C42 C41 43.0(8)
C43 Fe1 C42 C41 134(2)
C35 Fe1 C42 C43 -158(2)
C34 Fe1 C42 C43 158.0(17)
C33 Fe1 C42 C43 113.3(18)
C31 Fe1 C42 C43 28(2)
C32 Fe1 C42 C43 70.3(19)
C44 Fe1 C42 C43 -50.7(15)
C45 Fe1 C42 C43 -91.5(18)
C41 Fe1 C42 C43 -134(2)
C35 Fe1 C42 Li1 -81(2)
C34 Fe1 C42 Li1 -125.1(11)
C33 Fe1 C42 Li1 -169.8(11)
C31 Fe1 C42 Li1 105.1(16)
C32 Fe1 C42 Li1 147.2(11)
C44 Fe1 C42 Li1 26.2(11)
C45 Fe1 C42 Li1 -14.5(10)
C43 Fe1 C42 Li1 76.9(19)
C41 Fe1 C42 Li1 -57.5(11)
C41 C42 C43 C44 3.7(17)
Fe1 C42 C43 C44 60.3(8)
Li1 C42 C43 C44 -58.8(11)
C41 C42 C43 Fe1 -56.7(13)
Li1 C42 C43 Fe1 -119.1(9)
C35 Fe1 C43 C42 163.9(14)
C34 Fe1 C43 C42 -69(3)
C33 Fe1 C43 C42 -88.8(15)
C31 Fe1 C43 C42 -168.6(10)
C32 Fe1 C43 C42 -127.8(14)
C44 Fe1 C43 C42 105.5(16)
C45 Fe1 C43 C42 75.6(13)
C41 Fe1 C43 C42 26.9(12)
C35 Fe1 C43 C44 58(2)
C42 Fe1 C43 C44 -105.5(16)
C34 Fe1 C43 C44 -174.8(18)
C33 Fe1 C43 C44 165.7(9)
C31 Fe1 C43 C44 85.9(10)
C32 Fe1 C43 C44 126.7(9)
C45 Fe1 C43 C44 -29.9(8)
C41 Fe1 C43 C44 -78.6(9)
C42 C43 C44 C45 -6.5(18)
Fe1 C43 C44 C45 54.8(12)
C42 C43 C44 Fe1 -61.3(9)
C42 C43 C44 Li1 55.1(10)
Fe1 C43 C44 Li1 116.4(7)
C35 Fe1 C44 C45 76.0(13)
C42 Fe1 C44 C45 -83.9(12)
C34 Fe1 C44 C45 48.4(17)
C33 Fe1 C44 C45 177(3)
C31 Fe1 C44 C45 118.4(12)
C32 Fe1 C44 C45 156.3(11)
C43 Fe1 C44 C45 -128.4(16)
C41 Fe1 C44 C45 -44.1(12)
C35 Fe1 C44 C43 -155.7(10)
C42 Fe1 C44 C43 44.5(10)
C34 Fe1 C44 C43 176.8(11)
C33 Fe1 C44 C43 -55(3)
C31 Fe1 C44 C43 -113.2(10)
C32 Fe1 C44 C43 -75.3(12)
C45 Fe1 C44 C43 128.4(16)
C41 Fe1 C44 C43 84.2(10)
C35 Fe1 C44 Li1 136.8(11)
C42 Fe1 C44 Li1 -23.0(10)
C34 Fe1 C44 Li1 109.3(14)
C33 Fe1 C44 Li1 -122(2)
C31 Fe1 C44 Li1 179.3(10)
C32 Fe1 C44 Li1 -142.8(8)
C45 Fe1 C44 Li1 60.9(12)
C43 Fe1 C44 Li1 -67.5(12)
C41 Fe1 C44 Li1 16.7(9)
C43 C44 C45 C41 6.9(16)
Fe1 C44 C45 C41 59.1(7)
Li1 C44 C45 C41 -59.3(9)
C43 C44 C45 Fe1 -52.2(11)
Li1 C44 C45 Fe1 -118.4(9)
C43 C44 C45 Li1 66.1(13)
Fe1 C44 C45 Li1 118.4(9)
C42 C41 C45 C44 -4.3(11)
B1 C41 C45 C44 161.8(10)
Fe1 C41 C45 C44 -60.8(9)
Li1 C41 C45 C44 69.2(12)
C42 C41 C45 Fe1 56.5(8)
B1 C41 C45 Fe1 -137.5(8)
Li1 C41 C45 Fe1 130.0(9)
C42 C41 C45 Li1 -73.5(10)
B1 C41 C45 Li1 92.6(10)
Fe1 C41 C45 Li1 -130.0(9)
C35 Fe1 C45 C44 -115.9(13)
C42 Fe1 C45 C44 82.0(13)
C34 Fe1 C45 C44 -154.4(12)
C33 Fe1 C45 C44 -178.0(16)
C31 Fe1 C45 C44 -76.2(14)
C32 Fe1 C45 C44 -57(2)
C43 Fe1 C45 C44 37.5(12)
C41 Fe1 C45 C44 116.4(16)
C35 Fe1 C45 C41 127.7(8)
C42 Fe1 C45 C41 -34.4(8)
C34 Fe1 C45 C41 89.3(9)
C33 Fe1 C45 C41 66(2)
C31 Fe1 C45 C41 167.4(6)
C32 Fe1 C45 C41 -173.0(15)
C44 Fe1 C45 C41 -116.4(16)
C43 Fe1 C45 C41 -78.9(11)
C35 Fe1 C45 Li1 175.8(9)
C42 Fe1 C45 Li1 13.7(9)
C34 Fe1 C45 Li1 137.3(9)
C33 Fe1 C45 Li1 113.7(19)
C31 Fe1 C45 Li1 -144.5(9)
C32 Fe1 C45 Li1 -124.9(18)
C44 Fe1 C45 Li1 -68.3(14)
C43 Fe1 C45 Li1 -30.8(11)
C41 Fe1 C45 Li1 48.1(9)
C61 B2 C51 C56 95.4(16)
C71 B2 C51 C56 -140.9(13)
C31 B2 C51 C56 -31.9(15)
C61 B2 C51 C52 -79.4(13)
C71 B2 C51 C52 44.4(16)
C31 B2 C51 C52 153.3(10)
C56 C51 C52 C53 0(2)
B2 C51 C52 C53 175.4(15)
C51 C52 C53 C54 4(2)
C52 C53 C54 C55 -8(2)
C53 C54 C55 C56 8(3)
C52 C51 C56 C55 -1(2)
B2 C51 C56 C55 -175.6(15)
C54 C55 C56 C51 -3(3)
C71 B2 C61 C62' 128.0(18)
C51 B2 C61 C62' -111.6(19)
C31 B2 C61 C62' 15(2)
C71 B2 C61 C66' -29(2)
C51 B2 C61 C66' 91(2)
C31 B2 C61 C66' -142.7(18)
C71 B2 C61 C62 49(2)
C51 B2 C61 C62 169.7(13)
C31 B2 C61 C62 -64.1(17)
C71 B2 C61 C66 -131.0(15)
C51 B2 C61 C66 -10.6(18)
C31 B2 C61 C66 115.7(15)
C62' C61 C62 C63 54.8(19)
C66' C61 C62 C63 -69.3(19)
C66 C61 C62 C63 -0.2(16)
B2 C61 C62 C63 179.5(15)
C61 C62 C63 C64 4(2)
C62 C63 C64 C63' -79(2)
C62 C63 C64 C65' 62(2)
C62 C63 C64 C65 -7(3)
C62 C63 C64 C62' -35.0(13)
C63 C64 C65 C66 7(4)
C63' C64 C65 C66 61(3)
C65' C64 C65 C66 -53(3)
C62' C64 C65 C66 32(2)
C64 C65 C66 C61 -3(4)
C62' C61 C66 C65 -46(2)
C66' C61 C66 C65 57(2)
C62 C61 C66 C65 0(3)
B2 C61 C66 C65 180.0(18)
C66' C61 C62' C63' -13(2)
C62 C61 C62' C63' -62(2)
C66 C61 C62' C63' 68.9(19)
B2 C61 C62' C63' -173(2)
C66' C61 C62' C64 -22.1(17)
C62 C61 C62' C64 -71.6(17)
C66 C61 C62' C64 59.5(13)
B2 C61 C62' C64 177.5(15)
C62 C61 C62' C66' -49.4(19)
C66 C61 C62' C66' 81.6(17)
B2 C61 C62' C66' -160(2)
C63 C64 C62' C63' -83(2)
C65' C64 C62' C63' -150(3)
C65 C64 C62' C63' 125(2)
C63 C64 C62' C61 87.4(18)
C63' C64 C62' C61 170.2(15)
C65' C64 C62' C61 21(2)
C65 C64 C62' C61 -64.9(17)
C63 C64 C62' C66' 72.5(17)
C63' C64 C62' C66' 155.4(18)
C65' C64 C62' C66' 6(2)
C65 C64 C62' C66' -79.8(17)
C61 C62' C63' C64 -15(2)
C66' C62' C63' C64 -23.4(17)
C63 C64 C63' C62' 71.9(19)
C65' C64 C63' C62' 33(3)
C65 C64 C63' C62' -48.3(16)
C63 C64 C65' C66' -65(4)
C63' C64 C65' C66' -30(5)
C65 C64 C65' C66' 56(4)
C62' C64 C65' C66' -10(4)
C64 C65' C66' C61 -2(6)
C64 C65' C66' C62' 10(4)
C62' C61 C66' C65' 20(3)
C62 C61 C66' C65' 66(3)
C66 C61 C66' C65' -56(3)
B2 C61 C66' C65' -176(3)
C62 C61 C66' C62' 46.3(17)
C66 C61 C66' C62' -76.2(14)
B2 C61 C66' C62' 164(2)
C63' C62' C66' C65' 9(2)
C61 C62' C66' C65' -163(3)
C64 C62' C66' C65' -6(2)
C63' C62' C66' C61 171.9(14)
C64 C62' C66' C61 157.0(17)
C61 B2 C71 C72 -19(2)
C51 B2 C71 C72 -141.2(19)
C31 B2 C71 C72 102(2)
C61 B2 C71 C76 168.9(13)
C51 B2 C71 C76 47.0(17)
C31 B2 C71 C76 -69.7(16)
C61 B2 C71 Li2 -125.6(14)
C51 B2 C71 Li2 112.5(12)
C31 B2 C71 Li2 -4.3(13)
C76 C71 C72 C73 -7(3)
B2 C71 C72 C73 -179(2)
Li2 C71 C72 C73 -77(3)
C71 C72 C73 C74 9(4)
C72 C73 C74 C75 -4(4)
C73 C74 C75 C76 -2(3)
C74 C75 C76 C71 3(3)
C74 C75 C76 Li2 85(2)
C72 C71 C76 C75 1(2)
B2 C71 C76 C75 173.7(15)
Li2 C71 C76 C75 92.9(15)
C72 C71 C76 Li2 -91.6(19)
B2 C71 C76 Li2 80.8(14)
C42 C41 Li1 O1 92(4)
B1 C41 Li1 O1 -136(4)
C45 C41 Li1 O1 -16(4)
Fe1 C41 Li1 O1 36(4)
C42 C41 Li1 C11 -129.5(12)
B1 C41 Li1 C11 2.4(9)
C45 C41 Li1 C11 122.6(10)
Fe1 C41 Li1 C11 173.9(7)
B1 C41 Li1 C42 131.8(13)
C45 C41 Li1 C42 -107.9(13)
Fe1 C41 Li1 C42 -56.6(11)
C42 C41 Li1 C45 107.9(13)
B1 C41 Li1 C45 -120.3(11)
Fe1 C41 Li1 C45 51.3(9)
C42 C41 Li1 C16 -102.6(12)
B1 C41 Li1 C16 29.3(10)
C45 C41 Li1 C16 149.6(11)
Fe1 C41 Li1 C16 -159.2(7)
C42 C41 Li1 C44 74.1(12)
B1 C41 Li1 C44 -154.0(11)
C45 C41 Li1 C44 -33.7(10)
Fe1 C41 Li1 C44 17.5(10)
C42 C41 Li1 C12 -154.5(12)
B1 C41 Li1 C12 -22.6(10)
C45 C41 Li1 C12 97.6(10)
Fe1 C41 Li1 C12 148.9(7)
C16 C11 Li1 O1 -78.9(17)
C12 C11 Li1 O1 35.3(18)
B1 C11 Li1 O1 157.3(16)
C16 C11 Li1 C41 121.6(10)
C12 C11 Li1 C41 -124.2(9)
B1 C11 Li1 C41 -2.2(8)
C16 C11 Li1 C42 97.1(10)
C12 C11 Li1 C42 -148.7(10)
B1 C11 Li1 C42 -26.8(10)
C16 C11 Li1 C45 155.0(11)
C12 C11 Li1 C45 -90.7(10)
B1 C11 Li1 C45 31.2(10)
C12 C11 Li1 C16 114.2(10)
B1 C11 Li1 C16 -123.8(12)
C16 C11 Li1 C44 144.7(13)
C12 C11 Li1 C44 -101.1(13)
B1 C11 Li1 C44 20.9(14)
C16 C11 Li1 C12 -114.2(10)
B1 C11 Li1 C12 121.9(12)
C41 C42 Li1 O1 -141(2)
C43 C42 Li1 O1 -12(3)
Fe1 C42 Li1 O1 -80(2)
C43 C42 Li1 C41 128(2)
Fe1 C42 Li1 C41 60.8(10)
C41 C42 Li1 C11 44.2(11)
C43 C42 Li1 C11 172.5(17)
Fe1 C42 Li1 C11 105.0(11)
C41 C42 Li1 C45 -47.2(9)
C43 C42 Li1 C45 81.1(16)
Fe1 C42 Li1 C45 13.6(9)
C41 C42 Li1 C16 75.8(11)
C43 C42 Li1 C16 -155.9(17)
Fe1 C42 Li1 C16 136.6(10)
C41 C42 Li1 C44 -84.5(11)
C43 C42 Li1 C44 43.9(14)
Fe1 C42 Li1 C44 -23.6(9)
C41 C42 Li1 C12 27.6(13)
C43 C42 Li1 C12 156.0(18)
Fe1 C42 Li1 C12 88.4(14)
C44 C45 Li1 O1 60.3(18)
C41 C45 Li1 O1 173.2(16)
Fe1 C45 Li1 O1 123.4(12)
C44 C45 Li1 C41 -112.9(16)
Fe1 C45 Li1 C41 -49.8(8)
C44 C45 Li1 C11 -162.3(14)
C41 C45 Li1 C11 -49.4(9)
Fe1 C45 Li1 C11 -99.2(8)
C44 C45 Li1 C42 -75.8(14)
C41 C45 Li1 C42 37.1(9)
Fe1 C45 Li1 C42 -12.7(9)
C44 C45 Li1 C16 -147.7(15)
C41 C45 Li1 C16 -34.7(12)
Fe1 C45 Li1 C16 -84.5(12)
C41 C45 Li1 C44 112.9(16)
Fe1 C45 Li1 C44 63.1(13)
C44 C45 Li1 C12 167.2(14)
C41 C45 Li1 C12 -79.9(10)
Fe1 C45 Li1 C12 -129.6(7)
C15 C16 Li1 O1 -2.1(19)
C11 C16 Li1 O1 122.8(15)
C15 C16 Li1 C41 -175.5(15)
C11 C16 Li1 C41 -50.6(9)
C15 C16 Li1 C11 -124.8(18)
C15 C16 Li1 C42 152.9(15)
C11 C16 Li1 C42 -82.3(10)
C15 C16 Li1 C45 -153.4(16)
C11 C16 Li1 C45 -28.6(13)
C15 C16 Li1 C44 180(2)
C11 C16 Li1 C44 -55(2)
C15 C16 Li1 C12 -88.6(14)
C11 C16 Li1 C12 36.2(7)
C45 C44 Li1 O1 -128.2(15)
C43 C44 Li1 O1 110.1(13)
Fe1 C44 Li1 O1 170.2(11)
C45 C44 Li1 C41 44.7(11)
C43 C44 Li1 C41 -77.0(10)
Fe1 C44 Li1 C41 -16.9(9)
C45 C44 Li1 C11 20.3(17)
C43 C44 Li1 C11 -101.3(15)
Fe1 C44 Li1 C11 -41.3(17)
C45 C44 Li1 C42 83.3(11)
C43 C44 Li1 C42 -38.4(9)
Fe1 C44 Li1 C42 21.7(9)
C43 C44 Li1 C45 -121.7(15)
Fe1 C44 Li1 C45 -61.6(10)
C45 C44 Li1 C16 50(2)
C43 C44 Li1 C16 -72(2)
Fe1 C44 Li1 C16 -12(3)
C45 C44 Li1 C12 -14.8(15)
C43 C44 Li1 C12 -136.5(14)
Fe1 C44 Li1 C12 -76.4(15)
C11 C12 Li1 O1 -153.3(14)
C13 C12 Li1 O1 -26.1(17)
C11 C12 Li1 C41 48.7(9)
C13 C12 Li1 C41 176.0(15)
C13 C12 Li1 C11 127.3(18)
C11 C12 Li1 C42 34.2(11)
C13 C12 Li1 C42 161.5(15)
C11 C12 Li1 C45 89.1(9)
C13 C12 Li1 C45 -143.6(15)
C11 C12 Li1 C16 -37.9(8)
C13 C12 Li1 C16 89.4(14)
C11 C12 Li1 C44 96.7(12)
C13 C12 Li1 C44 -136.0(15)
C41 Li1 O1 C101 -132(3)
C11 Li1 O1 C101 101.7(18)
C42 Li1 O1 C101 -72(2)
C45 Li1 O1 C101 -142.9(13)
C16 Li1 O1 C101 65.3(18)
C44 Li1 O1 C101 -116.0(14)
C12 Li1 O1 C101 119.4(13)
C41 Li1 O1 C105 67(4)
C11 Li1 O1 C105 -60(2)
C42 Li1 O1 C105 127(2)
C45 Li1 O1 C105 56(2)
C16 Li1 O1 C105 -96.0(17)
C44 Li1 O1 C105 82.7(18)
C12 Li1 O1 C105 -41.9(18)
C105 O1 C101 C102 -177.5(17)
Li1 O1 C101 C102 20(2)
O1 C101 C102 C103 172.9(16)
C101 C102 C103 C104 176.7(19)
C101 O1 C105 C106 57(2)
Li1 O1 C105 C106 -140.8(19)
O1 C105 C106 C107 59(3)
C105 C106 C107 C108 -176.7(17)
C35 C31 Li2 O2 -36(4)
C32 C31 Li2 O2 75(4)
B2 C31 Li2 O2 -162(4)
Fe1 C31 Li2 O2 15(5)
C32 C31 Li2 C35 110.4(14)
B2 C31 Li2 C35 -126.5(12)
Fe1 C31 Li2 C35 50.7(11)
C35 C31 Li2 C76 151.1(14)
C32 C31 Li2 C76 -98.5(14)
B2 C31 Li2 C76 24.5(14)
Fe1 C31 Li2 C76 -158.2(8)
C35 C31 Li2 C32 -110.4(14)
B2 C31 Li2 C32 123.1(15)
Fe1 C31 Li2 C32 -59.7(11)
C35 C31 Li2 C34 -35.4(8)
C32 C31 Li2 C34 75.0(11)
B2 C31 Li2 C34 -161.9(11)
Fe1 C31 Li2 C34 15.4(11)
C35 C31 Li2 C71 123.0(11)
C32 C31 Li2 C71 -126.6(12)
B2 C31 Li2 C71 -3.5(11)
Fe1 C31 Li2 C71 173.7(8)
C35 C31 Li2 C33 -75.1(9)
C32 C31 Li2 C33 35.3(10)
B2 C31 Li2 C33 158.3(11)
Fe1 C31 Li2 C33 -24.4(10)
C35 C31 Li2 C205 -92(3)
C32 C31 Li2 C205 18(3)
B2 C31 Li2 C205 141(2)
Fe1 C31 Li2 C205 -42(3)
C34 C35 Li2 O2 46(2)
C31 C35 Li2 O2 162(2)
Fe1 C35 Li2 O2 108(2)
C34 C35 Li2 C31 -115.8(13)
Fe1 C35 Li2 C31 -53.9(10)
C34 C35 Li2 C76 -147.8(18)
C31 C35 Li2 C76 -32.1(14)
Fe1 C35 Li2 C76 -86.0(19)
C34 C35 Li2 C32 -76.1(10)
C31 C35 Li2 C32 39.7(8)
Fe1 C35 Li2 C32 -14.2(11)
C31 C35 Li2 C34 115.8(13)
Fe1 C35 Li2 C34 61.8(10)
C34 C35 Li2 C71 -165.2(12)
C31 C35 Li2 C71 -49.4(9)
Fe1 C35 Li2 C71 -103.3(13)
C34 C35 Li2 C33 -37.1(9)
C31 C35 Li2 C33 78.6(9)
Fe1 C35 Li2 C33 24.7(10)
C34 C35 Li2 C205 13(2)
C31 C35 Li2 C205 128(2)
Fe1 C35 Li2 C205 74(2)
C75 C76 Li2 O2 15(3)
C71 C76 Li2 O2 133(2)
C75 C76 Li2 C31 -169.1(14)
C71 C76 Li2 C31 -50.4(10)
C75 C76 Li2 C35 -151.3(17)
C71 C76 Li2 C35 -32.6(16)
C75 C76 Li2 C32 157.1(13)
C71 C76 Li2 C32 -84.2(10)
C75 C76 Li2 C34 -177(2)
C71 C76 Li2 C34 -59(3)
C75 C76 Li2 C71 -118.7(15)
C75 C76 Li2 C33 147.7(15)
C71 C76 Li2 C33 -93.6(13)
C75 C76 Li2 C205 43.8(18)
C71 C76 Li2 C205 162.5(15)
C33 C32 Li2 O2 -27(2)
C31 C32 Li2 O2 -143(2)
Fe1 C32 Li2 O2 -90(2)
C33 C32 Li2 C31 115.7(15)
Fe1 C32 Li2 C31 53.3(9)
C33 C32 Li2 C35 75.1(10)
C31 C32 Li2 C35 -40.7(10)
Fe1 C32 Li2 C35 12.6(10)
C33 C32 Li2 C76 -164.4(12)
C31 C32 Li2 C76 79.9(13)
Fe1 C32 Li2 C76 133.2(10)
C33 C32 Li2 C34 35.5(8)
C31 C32 Li2 C34 -80.2(11)
Fe1 C32 Li2 C34 -26.9(9)
C33 C32 Li2 C71 162.3(11)
C31 C32 Li2 C71 46.5(11)
Fe1 C32 Li2 C71 99.9(10)
C31 C32 Li2 C33 -115.7(15)
Fe1 C32 Li2 C33 -62.4(10)
C33 C32 Li2 C205 -53.2(14)
C31 C32 Li2 C205 -169.0(17)
Fe1 C32 Li2 C205 -115.6(13)
C35 C34 Li2 O2 -141.6(18)
C33 C34 Li2 O2 103.3(16)
Fe1 C34 Li2 O2 165.3(12)
C35 C34 Li2 C31 38.6(9)
C33 C34 Li2 C31 -76.5(10)
Fe1 C34 Li2 C31 -14.5(10)
C33 C34 Li2 C35 -115.1(12)
Fe1 C34 Li2 C35 -53.2(10)
C35 C34 Li2 C76 49(3)
C33 C34 Li2 C76 -67(3)
Fe1 C34 Li2 C76 -5(3)
C35 C34 Li2 C32 80.6(10)
C33 C34 Li2 C32 -34.5(8)
Fe1 C34 Li2 C32 27.5(9)
C35 C34 Li2 C71 16.7(14)
C33 C34 Li2 C71 -98.5(15)
Fe1 C34 Li2 C71 -36.5(18)
C35 C34 Li2 C33 115.1(12)
Fe1 C34 Li2 C33 62.0(10)
C35 C34 Li2 C205 -170.7(15)
C33 C34 Li2 C205 74.2(14)
Fe1 C34 Li2 C205 136.1(10)
C72 C71 Li2 O2 41(3)
C76 C71 Li2 O2 -74(2)
B2 C71 Li2 O2 168(3)
C72 C71 Li2 C31 -123.2(12)
C76 C71 Li2 C31 121.9(12)
B2 C71 Li2 C31 3.5(11)
C72 C71 Li2 C35 -94.3(12)
C76 C71 Li2 C35 150.7(13)
B2 C71 Li2 C35 32.4(12)
C72 C71 Li2 C76 115.0(13)
B2 C71 Li2 C76 -118.3(12)
C72 C71 Li2 C32 -150.0(12)
C76 C71 Li2 C32 95.0(11)
B2 C71 Li2 C32 -23.4(11)
C72 C71 Li2 C34 -103.1(16)
C76 C71 Li2 C34 141.9(17)
B2 C71 Li2 C34 23.6(17)
C72 C71 Li2 C33 -139.7(14)
C76 C71 Li2 C33 105.3(15)
B2 C71 Li2 C33 -13.1(16)
C72 C71 Li2 C205 88(3)
C76 C71 Li2 C205 -27(2)
B2 C71 Li2 C205 -145(2)
C32 C33 Li2 O2 159.4(16)
C34 C33 Li2 O2 -82.0(14)
Fe1 C33 Li2 O2 -140.2(12)
C32 C33 Li2 C31 -38.3(9)
C34 C33 Li2 C31 80.3(9)
Fe1 C33 Li2 C31 22.1(9)
C32 C33 Li2 C35 -81.8(10)
C34 C33 Li2 C35 36.7(8)
Fe1 C33 Li2 C35 -21.4(8)
C32 C33 Li2 C76 18.2(13)
C34 C33 Li2 C76 136.8(15)
Fe1 C33 Li2 C76 78.7(15)
C34 C33 Li2 C32 118.6(12)
Fe1 C33 Li2 C32 60.4(9)
C32 C33 Li2 C34 -118.6(12)
Fe1 C33 Li2 C34 -58.1(8)
C32 C33 Li2 C71 -19.9(13)
C34 C33 Li2 C71 98.6(15)
Fe1 C33 Li2 C71 40.5(16)
C32 C33 Li2 C205 131.9(13)
C34 C33 Li2 C205 -109.5(12)
Fe1 C33 Li2 C205 -167.6(11)
C31 Li2 O2 C201 65(5)
C35 Li2 O2 C201 42(3)
C76 Li2 O2 C201 -123(3)
C32 Li2 O2 C201 111(3)
C34 Li2 O2 C201 65(3)
C71 Li2 O2 C201 -84(3)
C33 Li2 O2 C201 97(3)
C205 Li2 O2 C201 167(3)
C31 Li2 O2 C205 -102(4)
C35 Li2 O2 C205 -125(2)
C76 Li2 O2 C205 69(3)
C32 Li2 O2 C205 -56(2)
C34 Li2 O2 C205 -102.7(15)
C71 Li2 O2 C205 109(3)
C33 Li2 O2 C205 -70.3(16)
C205 O2 C201 C202 -152(3)
Li2 O2 C201 C202 42(4)
O2 C201 C202 C203 -172(4)
C201 C202 C203 C204 165(5)
C201 O2 C205 C206 -72(4)
Li2 O2 C205 C206 95(3)
C201 O2 C205 Li2 -167(3)
C31 Li2 C205 O2 127(3)
C35 Li2 C205 O2 75(2)
C76 Li2 C205 O2 -124(2)
C32 Li2 C205 O2 137.8(19)
C34 Li2 C205 O2 81.9(16)
C71 Li2 C205 O2 -109(3)
C33 Li2 C205 O2 113.0(17)
O2 Li2 C205 C206 -96(3)
C31 Li2 C205 C206 31(4)
C35 Li2 C205 C206 -21(3)
C76 Li2 C205 C206 140(2)
C32 Li2 C205 C206 42(3)
C34 Li2 C205 C206 -14(3)
C71 Li2 C205 C206 155(3)
C33 Li2 C205 C206 17(2)
O2 C205 C206 C207 -147(4)
Li2 C205 C206 C207 -105(4)
C205 C206 C207 C208 -40(5)
